data_7111834
loop_
_publ_author_name
'Xiaomei Huang'
'Shuguang Xu'
'Qitao Tan'
'Mingchun Gao'
'Minjie Li'
'Bin Xu'

_publ_section_title
;
 A copper-mediated tandem reaction through isocyanide insertion into N-H
 bonds: efficient access to unsymmetrical tetrasubstituted ureas
;
_journal_name_full Chem.Commun.
_journal_page_first 1465
_journal_paper_doi 10.1039/c3cc47590e
_journal_volume 50
_journal_year 2014
_chemical_formula_sum 'C19 H22 N4 O2'
_chemical_formula_weight 338.41
_chemical_name_systematic
;
?
;
_space_group_IT_number 14
_symmetry_space_group_name_Hall '-P 2yn'
_symmetry_space_group_name_H-M 'P 1 21/n 1'
_atom_sites_solution_hydrogens geom
_atom_sites_solution_primary direct
_atom_sites_solution_secondary difmap
_audit_creation_method SHELXL-97
_cell_angle_alpha 90.00
_cell_angle_beta 105.91(3)
_cell_angle_gamma 90.00
_cell_formula_units_Z 4
_cell_length_a 10.47(2)
_cell_length_b 13.29(3)
_cell_length_c 14.71(3)
_cell_measurement_temperature 293(2)
_cell_volume 1968(7)
_computing_structure_refinement 'SHELXL-97 (Sheldrick, 1997)'
_diffrn_ambient_temperature 293(2)
_diffrn_measured_fraction_theta_full 0.927
_diffrn_measured_fraction_theta_max 0.927
_diffrn_radiation_monochromator graphite
_diffrn_radiation_source 'fine-focus sealed tube'
_diffrn_radiation_type MoK\a
_diffrn_radiation_wavelength 0.71073
_diffrn_reflns_av_R_equivalents 0.0637
_diffrn_reflns_av_sigmaI/netI 0.0825
_diffrn_reflns_limit_h_max 10
_diffrn_reflns_limit_h_min -12
_diffrn_reflns_limit_k_max 15
_diffrn_reflns_limit_k_min -15
_diffrn_reflns_limit_l_max 17
_diffrn_reflns_limit_l_min -13
_diffrn_reflns_number 8416
_diffrn_reflns_theta_full 25.01
_diffrn_reflns_theta_max 25.01
_diffrn_reflns_theta_min 2.14
_exptl_absorpt_coefficient_mu 0.076
_exptl_crystal_density_diffrn 1.142
_exptl_crystal_density_method 'not measured'
_exptl_crystal_F_000 720
_refine_diff_density_max 0.727
_refine_diff_density_min -0.652
_refine_diff_density_rms 0.204
_refine_ls_extinction_coef 0.14(2)
_refine_ls_extinction_expression Fc^*^=kFc[1+0.001xFc^2^\l^3^/sin(2\q)]^-1/4^
_refine_ls_extinction_method SHELXL
_refine_ls_goodness_of_fit_ref 1.223
_refine_ls_hydrogen_treatment mixed
_refine_ls_matrix_type full
_refine_ls_number_parameters 227
_refine_ls_number_reflns 3226
_refine_ls_number_restraints 0
_refine_ls_restrained_S_all 1.223
_refine_ls_R_factor_all 0.2259
_refine_ls_R_factor_gt 0.1526
_refine_ls_shift/su_max 0.000
_refine_ls_shift/su_mean 0.000
_refine_ls_structure_factor_coef Fsqd
_refine_ls_weighting_details 'calc w=1/[\s^2^(Fo^2^)+(0.2000P)^2^+0.0000P] where P=(Fo^2^+2Fc^2^)/3'
_refine_ls_weighting_scheme calc
_refine_ls_wR_factor_gt 0.3146
_refine_ls_wR_factor_ref 0.4040
_reflns_number_gt 1382
_reflns_number_total 3226
_reflns_threshold_expression >2sigma(I)
_cod_data_source_file c3cc47590e.txt
_cod_data_source_block hxm52
_cod_original_cell_volume 1969(8)
_cod_database_code 7111834

loop_
_symmetry_equiv_pos_as_xyz
'x, y, z'
'-x+1/2, y+1/2, -z+1/2'
'-x, -y, -z'
'x-1/2, -y-1/2, z-1/2'

loop_
_atom_site_label
_atom_site_type_symbol
_atom_site_fract_x
_atom_site_fract_y
_atom_site_fract_z
_atom_site_U_iso_or_equiv
_atom_site_adp_type
_atom_site_occupancy
_atom_site_symmetry_multiplicity
_atom_site_calc_flag
_atom_site_refinement_flags
C1 C 0.6102(5) 0.7476(4) 0.2888(3) 0.0510(14) Uani 1 1 d .
C2 C 0.7821(5) 0.8282(4) 0.4309(3) 0.0607(16) Uani 1 1 d .
C3 C 0.8434(7) 0.7636(4) 0.2832(3) 0.0653(17) Uani 1 1 d .
C4 C 0.7939(6) 0.7202(4) 0.1853(3) 0.0645(17) Uani 1 1 d .
H4 H 0.7140 0.6851 0.1693 0.077 Uiso 1 1 calc R
C5 C 0.8609(6) 0.7306(5) 0.1214(3) 0.0728(18) Uani 1 1 d .
H5 H 0.9408 0.7655 0.1397 0.087 Uiso 1 1 calc R
C6 C 0.8187(7) 0.6907(6) 0.0209(4) 0.091(2) Uani 1 1 d .
H6A H 0.8846 0.7080 -0.0108 0.137 Uiso 1 1 calc R
H6B H 0.7351 0.7199 -0.0122 0.137 Uiso 1 1 calc R
H6C H 0.8099 0.6188 0.0221 0.137 Uiso 1 1 calc R
C7 C 0.6551(7) 0.8299(6) 0.4676(4) 0.085(2) Uani 1 1 d .
H7A H 0.6293 0.7622 0.4769 0.128 Uiso 1 1 calc R
H7B H 0.5841 0.8629 0.4220 0.128 Uiso 1 1 calc R
H7C H 0.6740 0.8657 0.5265 0.128 Uiso 1 1 calc R
C8 C 0.8212(8) 0.9386(6) 0.4164(4) 0.102(3) Uani 1 1 d .
H8A H 0.8988 0.9389 0.3936 0.152 Uiso 1 1 calc R
H8B H 0.8398 0.9739 0.4755 0.152 Uiso 1 1 calc R
H8C H 0.7493 0.9710 0.3711 0.152 Uiso 1 1 calc R
C9 C 0.8942(7) 0.7702(6) 0.5045(4) 0.098(2) Uani 1 1 d .
H9A H 0.8554 0.7300 0.5442 0.146 Uiso 1 1 calc R
H9B H 0.9551 0.8175 0.5426 0.146 Uiso 1 1 calc R
H9C H 0.9408 0.7274 0.4718 0.146 Uiso 1 1 calc R
C11 C 0.4316(5) 0.6188(4) 0.2749(3) 0.0533(14) Uani 1 1 d .
C12 C 0.3276(6) 0.6805(5) 0.2826(3) 0.0623(16) Uani 1 1 d .
H12 H 0.3448 0.7460 0.3049 0.075 Uiso 1 1 calc R
C13 C 0.1957(6) 0.6436(7) 0.2566(4) 0.088(2) Uani 1 1 d .
H13 H 0.1266 0.6847 0.2625 0.106 Uiso 1 1 calc R
C14 C 0.1690(8) 0.5460(7) 0.2223(4) 0.092(2) Uani 1 1 d .
H14 H 0.0823 0.5218 0.2053 0.110 Uiso 1 1 calc R
C15 C 0.2736(8) 0.4848(7) 0.2136(4) 0.092(2) Uani 1 1 d .
H15 H 0.2561 0.4198 0.1900 0.111 Uiso 1 1 calc R
C16 C 0.4038(7) 0.5203(5) 0.2400(3) 0.0760(19) Uani 1 1 d .
H16 H 0.4727 0.4787 0.2345 0.091 Uiso 1 1 calc R
C21 C 0.6626(5) 0.5816(4) 0.3710(3) 0.0545(15) Uani 1 1 d .
C22 C 0.8389(6) 0.4751(5) 0.4025(4) 0.0743(18) Uani 1 1 d .
H22 H 0.9110 0.4467 0.3865 0.089 Uiso 1 1 calc R
C23 C 0.8148(7) 0.4486(5) 0.4890(4) 0.084(2) Uani 1 1 d .
H23 H 0.8693 0.4035 0.5304 0.101 Uiso 1 1 calc R
C24 C 0.7081(7) 0.4921(5) 0.5091(4) 0.079(2) Uani 1 1 d .
H24 H 0.6907 0.4753 0.5659 0.095 Uiso 1 1 calc R
N1 N 0.5698(4) 0.6510(3) 0.3080(2) 0.0553(13) Uani 1 1 d .
N2 N 0.7496(4) 0.7715(4) 0.3361(2) 0.0593(14) Uani 1 1 d .
N21 N 0.6245(5) 0.5593(4) 0.4508(3) 0.0716(16) Uani 1 1 d .
N22 N 0.7600(5) 0.5410(4) 0.3416(3) 0.0637(14) Uani 1 1 d .
O1 O 0.5357(4) 0.8092(3) 0.2379(2) 0.0702(13) Uani 1 1 d .
O2 O 0.9576(4) 0.7937(4) 0.3154(3) 0.0821(15) Uani 1 1 d .

loop_
_atom_site_aniso_label
_atom_site_aniso_U_11
_atom_site_aniso_U_22
_atom_site_aniso_U_33
_atom_site_aniso_U_23
_atom_site_aniso_U_13
_atom_site_aniso_U_12
C1 0.060(3) 0.058(4) 0.031(2) 0.002(2) 0.006(2) -0.002(3)
C2 0.074(4) 0.070(4) 0.037(2) -0.008(2) 0.012(2) -0.008(3)
C3 0.090(5) 0.063(4) 0.039(2) 0.000(2) 0.012(3) 0.001(3)
C4 0.085(4) 0.065(4) 0.044(3) -0.003(2) 0.019(3) 0.000(3)
C5 0.075(4) 0.095(5) 0.051(3) 0.014(3) 0.020(3) 0.015(3)
C6 0.128(6) 0.101(6) 0.055(3) 0.007(3) 0.043(3) 0.022(4)
C7 0.111(5) 0.097(6) 0.047(3) -0.017(3) 0.022(3) 0.003(4)
C8 0.144(7) 0.089(6) 0.070(4) -0.025(3) 0.026(4) -0.029(5)
C9 0.099(5) 0.137(7) 0.043(3) -0.006(3) -0.004(3) 0.018(5)
C11 0.062(3) 0.066(4) 0.0281(19) 0.002(2) 0.0066(19) -0.004(3)
C12 0.074(4) 0.067(4) 0.042(2) 0.004(2) 0.010(2) 0.001(3)
C13 0.072(5) 0.135(7) 0.052(3) 0.016(3) 0.006(3) 0.007(4)
C14 0.080(5) 0.116(7) 0.064(4) 0.014(4) -0.005(3) -0.032(5)
C15 0.101(6) 0.096(6) 0.067(4) -0.007(3) 0.001(3) -0.027(5)
C16 0.097(5) 0.072(4) 0.051(3) -0.008(3) 0.007(3) -0.008(4)
C21 0.060(4) 0.060(4) 0.041(2) 0.002(2) 0.011(2) 0.000(3)
C22 0.073(4) 0.067(4) 0.075(4) -0.006(3) 0.008(3) 0.014(3)
C23 0.089(5) 0.081(5) 0.066(3) 0.019(3) -0.006(3) 0.018(4)
C24 0.094(5) 0.079(5) 0.059(3) 0.025(3) 0.012(3) 0.020(4)
N1 0.060(3) 0.063(3) 0.0369(19) 0.0053(17) 0.0039(17) -0.002(2)
N2 0.071(3) 0.073(3) 0.0313(18) -0.0034(17) 0.0089(18) 0.001(2)
N21 0.082(4) 0.084(4) 0.051(2) 0.018(2) 0.022(2) 0.010(3)
N22 0.073(3) 0.066(3) 0.049(2) -0.003(2) 0.011(2) 0.014(2)
O1 0.072(3) 0.078(3) 0.053(2) 0.0192(18) 0.0044(17) 0.001(2)
O2 0.063(3) 0.114(4) 0.068(2) -0.016(2) 0.0156(19) -0.020(2)

loop_
_atom_type_symbol
_atom_type_description
_atom_type_scat_dispersion_real
_atom_type_scat_dispersion_imag
_atom_type_scat_source
C C 0.0033 0.0016 'International Tables Vol C Tables 4.2.6.8 and 6.1.1.4'
H H 0.0000 0.0000 'International Tables Vol C Tables 4.2.6.8 and 6.1.1.4'
N N 0.0061 0.0033 'International Tables Vol C Tables 4.2.6.8 and 6.1.1.4'
O O 0.0106 0.0060 'International Tables Vol C Tables 4.2.6.8 and 6.1.1.4'

loop_
_geom_angle_atom_site_label_1
_geom_angle_atom_site_label_2
_geom_angle_atom_site_label_3
_geom_angle
O1 C1 N1 123.7(5)
O1 C1 N2 121.6(5)
N1 C1 N2 114.7(4)
N2 C2 C8 109.9(4)
N2 C2 C9 108.8(5)
C8 C2 C9 112.6(5)
N2 C2 C7 108.8(4)
C8 C2 C7 108.3(5)
C9 C2 C7 108.4(5)
O2 C3 N2 120.9(5)
O2 C3 C4 122.6(5)
N2 C3 C4 116.5(5)
C5 C4 C3 121.9(6)
C5 C4 H4 119.1
C3 C4 H4 119.1
C4 C5 C6 125.8(6)
C4 C5 H5 117.1
C6 C5 H5 117.1
C5 C6 H6A 109.5
C5 C6 H6B 109.5
H6A C6 H6B 109.5
C5 C6 H6C 109.5
H6A C6 H6C 109.5
H6B C6 H6C 109.5
C2 C7 H7A 109.5
C2 C7 H7B 109.5
H7A C7 H7B 109.5
C2 C7 H7C 109.5
H7A C7 H7C 109.5
H7B C7 H7C 109.5
C2 C8 H8A 109.5
C2 C8 H8B 109.5
H8A C8 H8B 109.5
C2 C8 H8C 109.5
H8A C8 H8C 109.5
H8B C8 H8C 109.5
C2 C9 H9A 109.5
C2 C9 H9B 109.5
H9A C9 H9B 109.5
C2 C9 H9C 109.5
H9A C9 H9C 109.5
H9B C9 H9C 109.5
C12 C11 C16 119.3(5)
C12 C11 N1 121.7(5)
C16 C11 N1 118.9(5)
C11 C12 C13 120.0(6)
C11 C12 H12 120.0
C13 C12 H12 120.0
C14 C13 C12 120.4(7)
C14 C13 H13 119.8
C12 C13 H13 119.8
C13 C14 C15 119.4(7)
C13 C14 H14 120.3
C15 C14 H14 120.3
C16 C15 C14 120.5(7)
C16 C15 H15 119.7
C14 C15 H15 119.7
C15 C16 C11 120.4(7)
C15 C16 H16 119.8
C11 C16 H16 119.8
N22 C21 N21 128.4(5)
N22 C21 N1 119.0(4)
N21 C21 N1 112.2(5)
N22 C22 C23 122.0(6)
N22 C22 H22 119.0
C23 C22 H22 119.0
C24 C23 C22 116.8(5)
C24 C23 H23 121.6
C22 C23 H23 121.6
C23 C24 N21 124.1(6)
C23 C24 H24 117.9
N21 C24 H24 117.9
C1 N1 C11 121.8(4)
C1 N1 C21 121.1(4)
C11 N1 C21 116.7(4)
C3 N2 C1 118.3(4)
C3 N2 C2 121.4(4)
C1 N2 C2 118.6(4)
C21 N21 C24 112.9(5)
C21 N22 C22 115.5(5)

loop_
_geom_bond_atom_site_label_1
_geom_bond_atom_site_label_2
_geom_bond_distance
C1 O1 1.232(6)
C1 N1 1.404(7)
C1 N2 1.469(7)
C2 N2 1.539(6)
C2 C8 1.553(9)
C2 C9 1.565(8)
C2 C7 1.567(9)
C3 O2 1.227(7)
C3 N2 1.414(8)
C3 C4 1.504(7)
C4 C5 1.326(8)
C4 H4 0.9300
C5 C6 1.518(8)
C5 H5 0.9300
C6 H6A 0.9600
C6 H6B 0.9600
C6 H6C 0.9600
C7 H7A 0.9600
C7 H7B 0.9600
C7 H7C 0.9600
C8 H8A 0.9600
C8 H8B 0.9600
C8 H8C 0.9600
C9 H9A 0.9600
C9 H9B 0.9600
C9 H9C 0.9600
C11 C12 1.394(8)
C11 C16 1.408(8)
C11 N1 1.458(7)
C12 C13 1.415(9)
C12 H12 0.9300
C13 C14 1.392(11)
C13 H13 0.9300
C14 C15 1.399(11)
C14 H14 0.9300
C15 C16 1.393(9)
C15 H15 0.9300
C16 H16 0.9300
C21 N22 1.326(7)
C21 N21 1.371(7)
C21 N1 1.471(7)
C22 N22 1.358(7)
C22 C23 1.408(9)
C22 H22 0.9300
C23 C24 1.361(9)
C23 H23 0.9300
C24 N21 1.374(7)
C24 H24 0.9300
